data_1512343
loop_
_publ_author_name
'Gou, Quan'
'Deng, Bin'
'Zhang, Hongbin'
'Qin, Jun'

_publ_section_title
;
 Arylations of Substituted Enamides by Aryl Iodides: Regio- and
 Stereoselective Synthesis of (Z)-\b-Amido-\b-Arylacrylates.
;
_journal_issue 17
_journal_name_full 'Organic letters'
_journal_page_first 4604
_journal_page_last 4607
_journal_paper_doi 10.1021/ol402215f
_journal_volume 15
_journal_year 2013
_chemical_formula_sum 'C14 H15 N O3'
_chemical_formula_weight 245.27
_chemical_name_systematic
; 
 ? 
;
_space_group_IT_number 14
_symmetry_cell_setting monoclinic
_symmetry_space_group_name_Hall '-P 2yn'
_symmetry_space_group_name_H-M 'P 1 21/n 1'
_atom_sites_solution_hydrogens geom
_atom_sites_solution_primary direct
_atom_sites_solution_secondary difmap
_audit_creation_method SHELXL-97
_cell_angle_alpha 90.00
_cell_angle_beta 108.4610(10)
_cell_angle_gamma 90.00
_cell_formula_units_Z 4
_cell_length_a 9.5053(11)
_cell_length_b 14.4803(18)
_cell_length_c 9.8588(12)
_cell_measurement_temperature 298(2)
_cell_volume 1287.1(3)
_computing_cell_refinement 'Bruker apex II'
_computing_data_collection 'Bruker apex II'
_computing_data_reduction 'Bruker SAINT'
_computing_molecular_graphics 'Bruker SHELXTL'
_computing_publication_material 'Bruker SHELXTL'
_computing_structure_refinement 'SHELXL-97 (Sheldrick, 1997)'
_computing_structure_solution 'SHELXS-97 (Sheldrick, 1990)'
_diffrn_ambient_temperature 298(2)
_diffrn_measured_fraction_theta_full 0.998
_diffrn_measured_fraction_theta_max 0.998
_diffrn_measurement_device_type 'CCD area detector'
_diffrn_measurement_method 'phi and omega scans'
_diffrn_radiation_monochromator graphite
_diffrn_radiation_source 'fine-focus sealed tube'
_diffrn_radiation_type MoK\a
_diffrn_radiation_wavelength 0.71073
_diffrn_reflns_av_R_equivalents 0.0282
_diffrn_reflns_av_sigmaI/netI 0.0312
_diffrn_reflns_limit_h_max 11
_diffrn_reflns_limit_h_min -8
_diffrn_reflns_limit_k_max 17
_diffrn_reflns_limit_k_min -17
_diffrn_reflns_limit_l_max 11
_diffrn_reflns_limit_l_min -11
_diffrn_reflns_number 7207
_diffrn_reflns_theta_full 25.15
_diffrn_reflns_theta_max 25.15
_diffrn_reflns_theta_min 2.59
_exptl_absorpt_coefficient_mu 0.089
_exptl_absorpt_correction_T_max 0.9824
_exptl_absorpt_correction_T_min 0.9651
_exptl_absorpt_correction_type multi-scan
_exptl_absorpt_process_details sadabs
_exptl_crystal_colour COLOURLESS
_exptl_crystal_density_diffrn 1.266
_exptl_crystal_density_method 'not measured'
_exptl_crystal_description BLOCK
_exptl_crystal_F_000 520
_exptl_crystal_size_max 0.40
_exptl_crystal_size_mid 0.30
_exptl_crystal_size_min 0.20
_refine_diff_density_max 0.148
_refine_diff_density_min -0.193
_refine_diff_density_rms 0.042
_refine_ls_extinction_method SHELXL
_refine_ls_goodness_of_fit_ref 1.064
_refine_ls_hydrogen_treatment mixed
_refine_ls_matrix_type full
_refine_ls_number_parameters 164
_refine_ls_number_reflns 2305
_refine_ls_number_restraints 0
_refine_ls_restrained_S_all 1.064
_refine_ls_R_factor_all 0.0660
_refine_ls_R_factor_gt 0.0453
_refine_ls_shift/su_max 0.000
_refine_ls_shift/su_mean 0.000
_refine_ls_structure_factor_coef Fsqd
_refine_ls_weighting_details 'calc w=1/[\s^2^(Fo^2^)+(0.1000P)^2^+0.0000P] where P=(Fo^2^+2Fc^2^)/3'
_refine_ls_weighting_scheme calc
_refine_ls_wR_factor_gt 0.1348
_refine_ls_wR_factor_ref 0.1586
_reflns_number_gt 1668
_reflns_number_total 2305
_reflns_threshold_expression >2sigma(I)
_cod_data_source_file ol402215f_si_002.cif
_cod_data_source_block (E)-3aa
_cod_depositor_comments
;
The following automatic conversions were performed:

'_symmetry_cell_setting' value 'Monoclinic' changed to 'monoclinic'
according to /home/saulius/struct/CIF-dictionaries/cif_core.dic
dictionary named 'cif_core.dic' version 2.4.2 from 2011-04-26.

Automatic conversion script
Id: cif_fix_values 1891 2012-01-12 08:04:46Z andrius 
;
_cod_original_sg_symbol_H-M P2(1)/n
_cod_database_code 1512343

loop_
_symmetry_equiv_pos_as_xyz
'x, y, z'
'-x+1/2, y+1/2, -z+1/2'
'-x, -y, -z'
'x-1/2, -y-1/2, z-1/2'

loop_
_atom_site_label
_atom_site_type_symbol
_atom_site_fract_x
_atom_site_fract_y
_atom_site_fract_z
_atom_site_U_iso_or_equiv
_atom_site_adp_type
_atom_site_occupancy
_atom_site_symmetry_multiplicity
_atom_site_calc_flag
_atom_site_refinement_flags
N1 N 0.59880(16) 0.10625(9) 0.71562(15) 0.0420(4) Uani 1 1 d .
O1 O 0.4673(2) 0.10453(12) 0.87758(16) 0.0806(6) Uani 1 1 d .
O2 O 0.20690(16) 0.19376(11) 0.36924(15) 0.0722(5) Uani 1 1 d .
O3 O 0.09493(16) 0.08898(10) 0.46300(16) 0.0666(5) Uani 1 1 d .
C1 C 0.5829(3) 0.09689(13) 0.8508(2) 0.0545(6) Uani 1 1 d .
C2 C 0.7335(3) 0.07697(16) 0.9549(2) 0.0688(7) Uani 1 1 d .
H2A H 0.7280 0.0289 1.0216 0.083 Uiso 1 1 calc R
H2B H 0.7762 0.1320 1.0082 0.083 Uiso 1 1 calc R
C3 C 0.8238(2) 0.04539(15) 0.8615(2) 0.0668(7) Uani 1 1 d .
H3A H 0.8154 -0.0208 0.8459 0.080 Uiso 1 1 calc R
H3B H 0.9276 0.0614 0.9040 0.080 Uiso 1 1 calc R
C4 C 0.7549(2) 0.09765(13) 0.7227(2) 0.0535(5) Uani 1 1 d .
H4A H 0.8005 0.1578 0.7256 0.064 Uiso 1 1 calc R
H4B H 0.7644 0.0633 0.6416 0.064 Uiso 1 1 calc R
C5 C 0.48500(19) 0.12890(11) 0.58996(17) 0.0376(4) Uani 1 1 d .
C6 C 0.53311(18) 0.17563(11) 0.47811(17) 0.0391(4) Uani 1 1 d .
C7 C 0.5017(2) 0.13643(14) 0.34382(19) 0.0503(5) Uani 1 1 d .
H7 H 0.4496 0.0811 0.3237 0.060 Uiso 1 1 calc R
C8 C 0.5471(3) 0.17888(18) 0.2395(2) 0.0716(7) Uani 1 1 d .
H8 H 0.5250 0.1526 0.1490 0.086 Uiso 1 1 calc R
C9 C 0.6253(3) 0.2602(2) 0.2702(3) 0.0798(8) Uani 1 1 d .
H9 H 0.6561 0.2890 0.2001 0.096 Uiso 1 1 calc R
C10 C 0.6581(3) 0.29885(16) 0.4029(3) 0.0722(7) Uani 1 1 d .
H10 H 0.7115 0.3537 0.4228 0.087 Uiso 1 1 calc R
C11 C 0.6126(2) 0.25714(12) 0.5077(2) 0.0508(5) Uani 1 1 d .
H11 H 0.6353 0.2838 0.5979 0.061 Uiso 1 1 calc R
C12 C 0.3441(2) 0.10568(12) 0.57414(19) 0.0437(5) Uani 1 1 d .
H12 H 0.3277 0.0675 0.6435 0.052 Uiso 1 1 calc R
C13 C 0.2143(2) 0.13524(13) 0.45750(19) 0.0451(5) Uani 1 1 d .
C14 C -0.0457(3) 0.1156(2) 0.3630(3) 0.0941(9) Uani 1 1 d .
H14A H -0.0603 0.1807 0.3711 0.141 Uiso 1 1 calc R
H14B H -0.1239 0.0823 0.3837 0.141 Uiso 1 1 calc R
H14C H -0.0468 0.1015 0.2676 0.141 Uiso 1 1 calc R

loop_
_atom_site_aniso_label
_atom_site_aniso_U_11
_atom_site_aniso_U_22
_atom_site_aniso_U_33
_atom_site_aniso_U_23
_atom_site_aniso_U_13
_atom_site_aniso_U_12
N1 0.0379(9) 0.0490(8) 0.0338(8) -0.0004(6) 0.0040(6) 0.0025(6)
O1 0.0747(13) 0.1259(15) 0.0439(9) 0.0097(8) 0.0226(8) 0.0201(9)
O2 0.0539(9) 0.0873(11) 0.0680(10) 0.0368(8) 0.0087(8) 0.0076(8)
O3 0.0381(8) 0.0831(10) 0.0693(10) 0.0174(7) 0.0039(7) -0.0089(7)
C1 0.0614(14) 0.0615(12) 0.0345(11) 0.0020(8) 0.0064(10) 0.0081(10)
C2 0.0757(16) 0.0727(14) 0.0427(12) 0.0049(10) -0.0028(11) 0.0100(11)
C3 0.0499(13) 0.0631(13) 0.0676(14) 0.0067(10) -0.0096(11) 0.0072(10)
C4 0.0417(12) 0.0582(11) 0.0531(12) 0.0016(9) 0.0045(9) 0.0042(9)
C5 0.0391(10) 0.0377(8) 0.0321(9) -0.0016(7) 0.0057(7) 0.0028(7)
C6 0.0346(10) 0.0432(9) 0.0372(10) 0.0014(7) 0.0080(7) 0.0024(7)
C7 0.0443(11) 0.0666(12) 0.0385(10) -0.0062(9) 0.0108(8) 0.0000(9)
C8 0.0613(15) 0.115(2) 0.0406(11) 0.0041(12) 0.0197(10) 0.0089(14)
C9 0.0648(15) 0.113(2) 0.0700(16) 0.0376(15) 0.0332(13) 0.0045(15)
C10 0.0644(16) 0.0676(14) 0.0854(18) 0.0202(12) 0.0248(13) -0.0076(11)
C11 0.0478(12) 0.0497(10) 0.0517(11) 0.0012(9) 0.0113(9) -0.0035(9)
C12 0.0444(11) 0.0484(10) 0.0368(10) 0.0081(7) 0.0107(8) 0.0009(8)
C13 0.0429(11) 0.0527(10) 0.0386(10) 0.0018(8) 0.0115(8) 0.0030(9)
C14 0.0421(15) 0.128(2) 0.093(2) 0.0283(16) -0.0053(13) -0.0025(14)

loop_
_atom_type_symbol
_atom_type_description
_atom_type_scat_dispersion_real
_atom_type_scat_dispersion_imag
_atom_type_scat_source
C C 0.0033 0.0016 'International Tables Vol C Tables 4.2.6.8 and 6.1.1.4'
H H 0.0000 0.0000 'International Tables Vol C Tables 4.2.6.8 and 6.1.1.4'
N N 0.0061 0.0033 'International Tables Vol C Tables 4.2.6.8 and 6.1.1.4'
O O 0.0106 0.0060 'International Tables Vol C Tables 4.2.6.8 and 6.1.1.4'

loop_
_geom_angle_atom_site_label_1
_geom_angle_atom_site_label_2
_geom_angle_atom_site_label_3
_geom_angle
C1 N1 C5 125.50(16)
C1 N1 C4 111.08(15)
C5 N1 C4 123.20(15)
C13 O3 C14 117.08(16)
O1 C1 N1 125.35(19)
O1 C1 C2 127.0(2)
N1 C1 C2 107.7(2)
C1 C2 C3 104.10(17)
C1 C2 H2A 110.9
C3 C2 H2A 110.9
C1 C2 H2B 110.9
C3 C2 H2B 110.9
H2A C2 H2B 109.0
C2 C3 C4 103.36(16)
C2 C3 H3A 111.1
C4 C3 H3A 111.1
C2 C3 H3B 111.1
C4 C3 H3B 111.1
H3A C3 H3B 109.1
N1 C4 C3 103.10(16)
N1 C4 H4A 111.1
C3 C4 H4A 111.1
N1 C4 H4B 111.1
C3 C4 H4B 111.1
H4A C4 H4B 109.1
C12 C5 N1 120.46(15)
C12 C5 C6 124.00(15)
N1 C5 C6 115.49(15)
C11 C6 C7 119.36(16)
C11 C6 C5 120.61(15)
C7 C6 C5 120.01(16)
C8 C7 C6 120.5(2)
C8 C7 H7 119.8
C6 C7 H7 119.8
C9 C8 C7 119.5(2)
C9 C8 H8 120.2
C7 C8 H8 120.2
C10 C9 C8 120.4(2)
C10 C9 H9 119.8
C8 C9 H9 119.8
C9 C10 C11 120.5(2)
C9 C10 H10 119.7
C11 C10 H10 119.7
C10 C11 C6 119.76(19)
C10 C11 H11 120.1
C6 C11 H11 120.1
C5 C12 C13 125.61(16)
C5 C12 H12 117.2
C13 C12 H12 117.2
O2 C13 O3 121.94(17)
O2 C13 C12 128.22(18)
O3 C13 C12 109.80(15)
O3 C14 H14A 109.5
O3 C14 H14B 109.5
H14A C14 H14B 109.5
O3 C14 H14C 109.5
H14A C14 H14C 109.5
H14B C14 H14C 109.5

loop_
_geom_bond_atom_site_label_1
_geom_bond_atom_site_label_2
_geom_bond_distance
N1 C1 1.395(3)
N1 C5 1.401(2)
N1 C4 1.468(2)
O1 C1 1.213(3)
O2 C13 1.201(2)
O3 C13 1.333(2)
O3 C14 1.440(3)
C1 C2 1.501(3)
C2 C3 1.515(3)
C2 H2A 0.9700
C2 H2B 0.9700
C3 C4 1.518(3)
C3 H3A 0.9700
C3 H3B 0.9700
C4 H4A 0.9700
C4 H4B 0.9700
C5 C12 1.341(3)
C5 C6 1.484(2)
C6 C11 1.382(2)
C6 C7 1.383(2)
C7 C8 1.380(3)
C7 H7 0.9300
C8 C9 1.374(3)
C8 H8 0.9300
C9 C10 1.366(4)
C9 H9 0.9300
C10 C11 1.379(3)
C10 H10 0.9300
C11 H11 0.9300
C12 C13 1.459(2)
C12 H12 0.9300
C14 H14A 0.9600
C14 H14B 0.9600
C14 H14C 0.9600

loop_
_geom_torsion_atom_site_label_1
_geom_torsion_atom_site_label_2
_geom_torsion_atom_site_label_3
_geom_torsion_atom_site_label_4
_geom_torsion
C5 N1 C1 O1 2.2(3)
C4 N1 C1 O1 176.9(2)
C5 N1 C1 C2 -177.21(15)
C4 N1 C1 C2 -2.5(2)
O1 C1 C2 C3 162.7(2)
N1 C1 C2 C3 -17.9(2)
C1 C2 C3 C4 30.4(2)
C1 N1 C4 C3 21.7(2)
C5 N1 C4 C3 -163.41(15)
C2 C3 C4 N1 -31.5(2)
C1 N1 C5 C12 -29.0(2)
C4 N1 C5 C12 156.90(16)
C1 N1 C5 C6 153.32(16)
C4 N1 C5 C6 -20.8(2)
C12 C5 C6 C11 125.38(18)
N1 C5 C6 C11 -57.0(2)
C12 C5 C6 C7 -56.2(2)
N1 C5 C6 C7 121.39(17)
C11 C6 C7 C8 -1.0(3)
C5 C6 C7 C8 -179.39(17)
C6 C7 C8 C9 0.6(3)
C7 C8 C9 C10 0.0(4)
C8 C9 C10 C11 -0.3(4)
C9 C10 C11 C6 -0.1(3)
C7 C6 C11 C10 0.7(3)
C5 C6 C11 C10 179.10(17)
N1 C5 C12 C13 171.72(15)
C6 C5 C12 C13 -10.8(3)
C14 O3 C13 O2 -3.3(3)
C14 O3 C13 C12 174.6(2)
C5 C12 C13 O2 -11.4(3)
C5 C12 C13 O3 170.85(16)
